data_4335380
loop_
_publ_author_name
'Michael Giese'
'Markus Albrecht'
'Simon Steike'
'Anton Ackermann'
'Arto Valkonen'
'Kari Rissanen'

_publ_section_title
;
 Di-, Tri-, and Tetra(pentafluorophenyl) Derivatives for Oligotopic
 Anion-\p Interactions
;
_journal_name_full 'Inorganic Chemistry'
_journal_page_first 7666
_journal_page_last 7672
_journal_paper_doi 10.1021/ic4008087
_journal_volume 52
_journal_year 2013
_chemical_formula_moiety 'C30 H14 F20 N2, C H Cl3, 2(I)'
_chemical_formula_sum 'C31 H15 Cl3 F20 I2 N2'
_chemical_formula_weight 1155.60
_chemical_name_systematic
;
 ?
;
_space_group_IT_number 14
_symmetry_cell_setting monoclinic
_symmetry_space_group_name_Hall '-P 2ybc'
_symmetry_space_group_name_H-M 'P 1 21/c 1'
_atom_sites_solution_hydrogens geom
_atom_sites_solution_primary direct
_atom_sites_solution_secondary difmap
_audit_creation_method SHELXL-97
_cell_angle_alpha 90.00
_cell_angle_beta 109.0040(10)
_cell_angle_gamma 90.00
_cell_formula_units_Z 4
_cell_length_a 14.2781(2)
_cell_length_b 17.8195(3)
_cell_length_c 15.4394(2)
_cell_measurement_reflns_used 9314
_cell_measurement_temperature 123(2)
_cell_measurement_theta_max 28.283
_cell_measurement_theta_min 0.407
_cell_volume 3714.12(10)
_computing_cell_refinement 'DENZO-SMN (Otwinowski & Minor, 1997)'
_computing_data_collection 'Collect (Bruker, 2008)'
_computing_data_reduction DENZO-SMN
_computing_molecular_graphics 'ORTEP-3 (Farrugia, 1997); MERCURY (Macrae, <i>et al.</i>, 2008)'
_computing_publication_material SHELXL-97
_computing_structure_refinement 'SHELXL-97 (Sheldrick, 2008)'
_computing_structure_solution 'SIR-2004 (Burla, et al., 2005)'
_diffrn_ambient_temperature 123(2)
_diffrn_detector_area_resol_mean 9
_diffrn_measured_fraction_theta_full 0.999
_diffrn_measured_fraction_theta_max 0.999
_diffrn_measurement_device_type 'Bruker-Nonius Kappa CCD with APEXII detector'
_diffrn_measurement_method '\f and \w scans'
_diffrn_radiation_monochromator graphite
_diffrn_radiation_source 'fine-focus sealed tube'
_diffrn_radiation_type MoK\a
_diffrn_radiation_wavelength 0.71073
_diffrn_reflns_av_R_equivalents 0.0326
_diffrn_reflns_av_sigmaI/netI 0.0390
_diffrn_reflns_limit_h_max 17
_diffrn_reflns_limit_h_min -17
_diffrn_reflns_limit_k_max 21
_diffrn_reflns_limit_k_min -18
_diffrn_reflns_limit_l_max 18
_diffrn_reflns_limit_l_min -18
_diffrn_reflns_number 12259
_diffrn_reflns_theta_full 25.25
_diffrn_reflns_theta_max 25.25
_diffrn_reflns_theta_min 2.63
_exptl_absorpt_coefficient_mu 2.039
_exptl_absorpt_correction_T_max 0.9229
_exptl_absorpt_correction_T_min 0.5527
_exptl_absorpt_correction_type multi-scan
_exptl_absorpt_process_details 'Sadabs (Sheldrick, 1996)'
_exptl_crystal_colour yellow
_exptl_crystal_density_diffrn 2.067
_exptl_crystal_description plate
_exptl_crystal_F_000 2208
_exptl_crystal_size_max 0.33
_exptl_crystal_size_mid 0.12
_exptl_crystal_size_min 0.04
_refine_diff_density_max 1.015
_refine_diff_density_min -0.507
_refine_diff_density_rms 0.096
_refine_ls_extinction_method none
_refine_ls_goodness_of_fit_ref 1.030
_refine_ls_hydrogen_treatment mixed
_refine_ls_matrix_type full
_refine_ls_number_parameters 529
_refine_ls_number_reflns 6731
_refine_ls_number_restraints 2
_refine_ls_restrained_S_all 1.030
_refine_ls_R_factor_all 0.0451
_refine_ls_R_factor_gt 0.0327
_refine_ls_shift/su_max 0.001
_refine_ls_shift/su_mean 0.000
_refine_ls_structure_factor_coef Fsqd
_refine_ls_weighting_details 'calc w=1/[\s^2^(Fo^2^)+(0.0000P)^2^+13.0547P] where P=(Fo^2^+2Fc^2^)/3'
_refine_ls_weighting_scheme calc
_refine_ls_wR_factor_gt 0.0595
_refine_ls_wR_factor_ref 0.0641
_reflns_number_gt 5613
_reflns_number_total 6731
_reflns_threshold_expression >2\s(I)
_cod_data_source_file ic4008087_si_002_09.cif
_cod_data_source_block (6+2HI)
_cod_original_cell_volume 3714.12(9)
_cod_database_code 4335380

loop_
_symmetry_equiv_pos_as_xyz
'x, y, z'
'-x, y+1/2, -z+1/2'
'-x, -y, -z'
'x, -y-1/2, z-1/2'

loop_
_atom_site_label
_atom_site_type_symbol
_atom_site_fract_x
_atom_site_fract_y
_atom_site_fract_z
_atom_site_U_iso_or_equiv
_atom_site_adp_type
_atom_site_occupancy
_atom_site_symmetry_multiplicity
_atom_site_calc_flag
_atom_site_refinement_flags
I1 I 0.98985(2) 0.160929(15) 0.212386(17) 0.02483(7) Uani 1 1 d .
I2 I 0.70580(2) 0.285869(15) 0.245189(17) 0.02470(7) Uani 1 1 d .
F3 F 1.26154(17) 0.33172(14) 0.47117(15) 0.0281(5) Uani 1 1 d .
F4 F 1.38615(19) 0.37132(15) 0.63545(19) 0.0427(7) Uani 1 1 d .
F5 F 1.3704(2) 0.30717(16) 0.78987(17) 0.0454(7) Uani 1 1 d .
F6 F 1.2271(2) 0.20354(17) 0.77778(16) 0.0421(7) Uani 1 1 d .
F7 F 1.10287(18) 0.16282(14) 0.61300(16) 0.0329(6) Uani 1 1 d .
F10 F 0.95154(18) 0.37192(13) 0.19473(15) 0.0280(6) Uani 1 1 d .
F11 F 0.8120(2) 0.47643(14) 0.12617(15) 0.0370(7) Uani 1 1 d .
F12 F 0.74246(18) 0.55920(14) 0.23886(17) 0.0343(6) Uani 1 1 d .
F13 F 0.81445(18) 0.53661(13) 0.42374(16) 0.0289(6) Uani 1 1 d .
F14 F 0.95510(17) 0.43211(12) 0.49287(14) 0.0220(5) Uani 1 1 d .
F19 F 0.90041(18) 0.01493(14) 0.38950(17) 0.0341(6) Uani 1 1 d .
F20 F 0.8797(2) -0.03776(14) 0.2202(2) 0.0421(7) Uani 1 1 d .
F21 F 0.7143(2) -0.00774(16) 0.07891(17) 0.0422(7) Uani 1 1 d .
F22 F 0.56243(18) 0.06895(15) 0.10815(16) 0.0352(6) Uani 1 1 d .
F23 F 0.58293(16) 0.12341(13) 0.27599(16) 0.0276(5) Uani 1 1 d .
F26 F 0.59130(16) 0.15939(13) 0.51779(15) 0.0238(5) Uani 1 1 d .
F27 F 0.42386(17) 0.23973(14) 0.47331(17) 0.0308(6) Uani 1 1 d .
F28 F 0.42147(18) 0.38338(15) 0.41309(17) 0.0352(6) Uani 1 1 d .
F29 F 0.59147(19) 0.44853(13) 0.40693(17) 0.0331(6) Uani 1 1 d .
F30 F 0.76319(17) 0.37194(13) 0.46681(15) 0.0248(5) Uani 1 1 d .
N1 N 1.0179(2) 0.26737(18) 0.4012(2) 0.0163(7) Uani 1 1 d D
H1 H 0.992(3) 0.246(2) 0.3455(17) 0.020 Uiso 1 1 d D
N2 N 0.7973(2) 0.18380(17) 0.4414(2) 0.0149(7) Uani 1 1 d D
H2 H 0.766(3) 0.209(2) 0.3898(18) 0.018 Uiso 1 1 d D
C1 C 1.1111(3) 0.2214(2) 0.4437(3) 0.0186(8) Uani 1 1 d .
H1A H 1.0916 0.1687 0.4490 0.022 Uiso 1 1 calc R
H1B H 1.1508 0.2220 0.4017 0.022 Uiso 1 1 calc R
C2 C 1.1757(3) 0.2477(2) 0.5368(2) 0.0164(8) Uani 1 1 d .
C3 C 1.2509(3) 0.3000(2) 0.5460(3) 0.0206(9) Uani 1 1 d .
C4 C 1.3159(3) 0.3204(2) 0.6299(3) 0.0267(10) Uani 1 1 d .
C5 C 1.3063(3) 0.2885(3) 0.7077(3) 0.0282(10) Uani 1 1 d .
C6 C 1.2337(3) 0.2363(3) 0.7011(3) 0.0285(10) Uani 1 1 d .
C7 C 1.1704(3) 0.2167(2) 0.6174(3) 0.0224(9) Uani 1 1 d .
C8 C 1.0447(3) 0.3476(2) 0.3871(3) 0.0172(8) Uani 1 1 d .
H8A H 1.0855 0.3683 0.4470 0.021 Uiso 1 1 calc R
H8B H 1.0861 0.3474 0.3466 0.021 Uiso 1 1 calc R
C9 C 0.9581(3) 0.3989(2) 0.3464(2) 0.0156(8) Uani 1 1 d .
C10 C 0.9186(3) 0.4118(2) 0.2530(2) 0.0187(8) Uani 1 1 d .
C11 C 0.8478(3) 0.4650(2) 0.2177(3) 0.0244(9) Uani 1 1 d .
C12 C 0.8117(3) 0.5071(2) 0.2739(3) 0.0246(9) Uani 1 1 d .
C13 C 0.8482(3) 0.4955(2) 0.3675(3) 0.0211(9) Uani 1 1 d .
C14 C 0.9196(3) 0.4422(2) 0.4014(2) 0.0176(8) Uani 1 1 d .
C15 C 0.9439(3) 0.2622(2) 0.4509(2) 0.0157(8) Uani 1 1 d .
H15A H 0.8885 0.2972 0.4227 0.019 Uiso 1 1 calc R
H15B H 0.9756 0.2773 0.5156 0.019 Uiso 1 1 calc R
C16 C 0.9034(3) 0.1824(2) 0.4473(3) 0.0186(8) Uani 1 1 d .
H16A H 0.9103 0.1559 0.3934 0.022 Uiso 1 1 calc R
H16B H 0.9423 0.1547 0.5030 0.022 Uiso 1 1 calc R
C17 C 0.7536(3) 0.1053(2) 0.4286(3) 0.0197(8) Uani 1 1 d .
H17A H 0.7967 0.0720 0.4764 0.024 Uiso 1 1 calc R
H17B H 0.6877 0.1067 0.4367 0.024 Uiso 1 1 calc R
C18 C 0.7431(3) 0.0731(2) 0.3357(3) 0.0193(8) Uani 1 1 d .
C19 C 0.8166(3) 0.0304(2) 0.3201(3) 0.0227(9) Uani 1 1 d .
C20 C 0.8069(3) 0.0027(2) 0.2339(3) 0.0278(10) Uani 1 1 d .
C21 C 0.7226(3) 0.0175(2) 0.1629(3) 0.0246(9) Uani 1 1 d .
C22 C 0.6464(3) 0.0577(2) 0.1766(3) 0.0242(9) Uani 1 1 d .
C23 C 0.6578(3) 0.0852(2) 0.2630(3) 0.0193(8) Uani 1 1 d .
C24 C 0.7788(3) 0.2214(2) 0.5234(2) 0.0183(8) Uani 1 1 d .
H24A H 0.7771 0.1828 0.5690 0.022 Uiso 1 1 calc R
H24B H 0.8336 0.2565 0.5530 0.022 Uiso 1 1 calc R
C25 C 0.6827(3) 0.2633(2) 0.4933(2) 0.0180(8) Uani 1 1 d .
C26 C 0.5944(3) 0.2319(2) 0.4930(2) 0.0192(8) Uani 1 1 d .
C27 C 0.5067(3) 0.2713(2) 0.4678(3) 0.0211(9) Uani 1 1 d .
C28 C 0.5063(3) 0.3446(2) 0.4381(3) 0.0261(9) Uani 1 1 d .
C29 C 0.5923(3) 0.3775(2) 0.4358(3) 0.0223(9) Uani 1 1 d .
C30 C 0.6790(3) 0.3374(2) 0.4650(3) 0.0204(8) Uani 1 1 d .
Cl32 Cl 0.52284(11) 0.49055(8) 0.13820(11) 0.0581(4) Uani 1 1 d .
Cl33 Cl 0.40702(9) 0.39433(7) 0.21344(8) 0.0373(3) Uani 1 1 d .
Cl34 Cl 0.34526(11) 0.42156(8) 0.01968(9) 0.0547(4) Uani 1 1 d .
C31 C 0.4485(3) 0.4107(3) 0.1200(3) 0.0337(11) Uani 1 1 d .
H31 H 0.4881 0.3664 0.1121 0.040 Uiso 1 1 calc R

loop_
_atom_site_aniso_label
_atom_site_aniso_U_11
_atom_site_aniso_U_22
_atom_site_aniso_U_33
_atom_site_aniso_U_23
_atom_site_aniso_U_13
_atom_site_aniso_U_12
I1 0.03169(16) 0.02428(14) 0.01792(13) -0.00357(11) 0.00724(11) 0.00267(12)
I2 0.02882(15) 0.02697(14) 0.01634(13) 0.00332(11) 0.00466(11) -0.00271(12)
F3 0.0208(12) 0.0366(14) 0.0277(12) 0.0113(11) 0.0089(10) -0.0027(11)
F4 0.0263(14) 0.0395(16) 0.0492(17) 0.0042(13) -0.0058(13) -0.0103(12)
F5 0.0413(17) 0.0529(18) 0.0244(14) -0.0049(13) -0.0136(12) 0.0065(14)
F6 0.0418(16) 0.066(2) 0.0186(12) 0.0145(13) 0.0104(12) 0.0117(15)
F7 0.0282(14) 0.0394(15) 0.0308(13) 0.0124(12) 0.0094(11) -0.0055(12)
F10 0.0374(14) 0.0286(13) 0.0183(12) -0.0027(10) 0.0095(11) 0.0047(11)
F11 0.0476(17) 0.0383(15) 0.0157(12) 0.0012(11) -0.0026(11) 0.0135(13)
F12 0.0319(15) 0.0267(13) 0.0347(14) 0.0011(11) -0.0024(12) 0.0134(11)
F13 0.0344(14) 0.0242(13) 0.0305(13) -0.0065(10) 0.0139(11) 0.0052(11)
F14 0.0285(13) 0.0230(12) 0.0154(11) 0.0018(9) 0.0085(10) -0.0007(10)
F19 0.0252(14) 0.0287(14) 0.0432(15) -0.0003(12) 0.0037(12) 0.0060(11)
F20 0.0381(16) 0.0295(14) 0.0681(19) -0.0152(14) 0.0302(15) 0.0018(12)
F21 0.0569(18) 0.0457(16) 0.0325(14) -0.0157(13) 0.0261(14) -0.0170(15)
F22 0.0289(14) 0.0494(17) 0.0229(13) 0.0020(12) 0.0024(11) -0.0091(12)
F23 0.0169(12) 0.0325(13) 0.0346(13) 0.0011(11) 0.0103(11) 0.0017(11)
F26 0.0215(12) 0.0265(12) 0.0253(12) 0.0018(10) 0.0102(10) -0.0033(10)
F27 0.0192(13) 0.0392(15) 0.0375(14) 0.0009(12) 0.0140(11) -0.0037(11)
F28 0.0236(13) 0.0423(16) 0.0420(15) 0.0081(13) 0.0135(12) 0.0113(12)
F29 0.0379(15) 0.0235(13) 0.0393(14) 0.0055(11) 0.0143(12) 0.0040(11)
F30 0.0244(13) 0.0226(12) 0.0313(13) 0.0000(10) 0.0144(11) -0.0052(10)
N1 0.0159(17) 0.0192(17) 0.0144(16) -0.0007(13) 0.0059(14) -0.0004(13)
N2 0.0170(17) 0.0164(16) 0.0119(15) 0.0026(13) 0.0054(13) -0.0014(13)
C1 0.016(2) 0.018(2) 0.023(2) -0.0008(16) 0.0097(17) 0.0011(16)
C2 0.0124(19) 0.020(2) 0.0173(19) 0.0014(15) 0.0060(16) 0.0059(16)
C3 0.017(2) 0.028(2) 0.0174(19) 0.0043(17) 0.0068(17) 0.0062(17)
C4 0.017(2) 0.023(2) 0.035(2) 0.0028(19) 0.0023(19) 0.0015(18)
C5 0.024(2) 0.035(2) 0.019(2) -0.0019(19) -0.0032(18) 0.011(2)
C6 0.029(2) 0.036(2) 0.019(2) 0.0111(19) 0.0064(19) 0.010(2)
C7 0.016(2) 0.029(2) 0.024(2) 0.0035(18) 0.0088(17) 0.0032(18)
C8 0.0128(19) 0.021(2) 0.0177(19) 0.0012(16) 0.0041(16) -0.0016(16)
C9 0.0143(19) 0.0126(18) 0.0185(19) -0.0018(15) 0.0037(16) -0.0050(15)
C10 0.023(2) 0.0174(19) 0.0168(19) -0.0024(16) 0.0077(17) -0.0050(17)
C11 0.029(2) 0.025(2) 0.0139(19) -0.0009(17) 0.0002(18) -0.0015(19)
C12 0.019(2) 0.022(2) 0.027(2) -0.0022(18) 0.0001(18) 0.0009(18)
C13 0.020(2) 0.022(2) 0.025(2) -0.0065(17) 0.0113(18) -0.0034(17)
C14 0.018(2) 0.021(2) 0.0135(18) 0.0012(15) 0.0052(16) -0.0034(17)
C15 0.0151(19) 0.0174(19) 0.0170(19) 0.0015(15) 0.0085(16) -0.0003(16)
C16 0.019(2) 0.0179(19) 0.021(2) 0.0004(16) 0.0086(17) 0.0028(16)
C17 0.021(2) 0.0162(19) 0.022(2) 0.0008(16) 0.0069(17) -0.0073(17)
C18 0.017(2) 0.0177(19) 0.024(2) -0.0017(16) 0.0076(17) -0.0046(16)
C19 0.019(2) 0.018(2) 0.029(2) 0.0002(17) 0.0038(18) -0.0023(17)
C20 0.028(2) 0.019(2) 0.043(3) -0.0049(19) 0.020(2) -0.0020(19)
C21 0.031(2) 0.025(2) 0.024(2) -0.0095(18) 0.0171(19) -0.0104(19)
C22 0.027(2) 0.022(2) 0.021(2) 0.0028(17) 0.0041(18) -0.0090(18)
C23 0.018(2) 0.0170(19) 0.027(2) -0.0001(16) 0.0118(18) -0.0019(16)
C24 0.020(2) 0.020(2) 0.0154(18) -0.0007(16) 0.0059(16) -0.0009(17)
C25 0.020(2) 0.022(2) 0.0112(18) -0.0022(15) 0.0040(16) -0.0014(17)
C26 0.023(2) 0.022(2) 0.0152(19) 0.0001(16) 0.0087(17) -0.0002(17)
C27 0.016(2) 0.031(2) 0.0180(19) -0.0023(17) 0.0090(17) -0.0020(18)
C28 0.023(2) 0.033(2) 0.023(2) 0.0048(18) 0.0092(18) 0.0092(19)
C29 0.027(2) 0.021(2) 0.024(2) -0.0018(17) 0.0139(18) 0.0008(18)
C30 0.022(2) 0.023(2) 0.021(2) -0.0060(17) 0.0127(17) -0.0045(18)
Cl32 0.0596(9) 0.0417(8) 0.0866(11) -0.0008(7) 0.0424(8) -0.0168(7)
Cl33 0.0428(7) 0.0365(6) 0.0392(6) 0.0040(5) 0.0223(6) 0.0001(5)
Cl34 0.0636(9) 0.0531(8) 0.0403(7) 0.0030(6) 0.0073(7) 0.0158(7)
C31 0.038(3) 0.029(2) 0.042(3) -0.001(2) 0.025(2) 0.003(2)

loop_
_atom_type_symbol
_atom_type_description
_atom_type_scat_dispersion_real
_atom_type_scat_dispersion_imag
_atom_type_scat_source
C C 0.0033 0.0016 'International Tables Vol C Tables 4.2.6.8 and 6.1.1.4'
H H 0.0000 0.0000 'International Tables Vol C Tables 4.2.6.8 and 6.1.1.4'
N N 0.0061 0.0033 'International Tables Vol C Tables 4.2.6.8 and 6.1.1.4'
F F 0.0171 0.0103 'International Tables Vol C Tables 4.2.6.8 and 6.1.1.4'
Cl Cl 0.1484 0.1585 'International Tables Vol C Tables 4.2.6.8 and 6.1.1.4'
I I -0.4742 1.8119 'International Tables Vol C Tables 4.2.6.8 and 6.1.1.4'

loop_
_geom_angle_atom_site_label_1
_geom_angle_atom_site_label_2
_geom_angle_atom_site_label_3
_geom_angle
C15 N1 C8 112.6(3)
C15 N1 C1 114.2(3)
C8 N1 C1 110.2(3)
C15 N1 H1 109(3)
C8 N1 H1 108(3)
C1 N1 H1 102(3)
C16 N2 C17 111.1(3)
C16 N2 C24 113.7(3)
C17 N2 C24 109.7(3)
C16 N2 H2 105(3)
C17 N2 H2 107(3)
C24 N2 H2 110(3)
C2 C1 N1 115.0(3)
C2 C1 H1A 108.5
N1 C1 H1A 108.5
C2 C1 H1B 108.5
N1 C1 H1B 108.5
H1A C1 H1B 107.5
C7 C2 C3 116.2(3)
C7 C2 C1 122.4(4)
C3 C2 C1 121.1(3)
F3 C3 C4 118.0(4)
F3 C3 C2 119.7(3)
C4 C3 C2 122.3(4)
F4 C4 C3 120.2(4)
F4 C4 C5 120.7(4)
C3 C4 C5 119.0(4)
F5 C5 C6 120.3(4)
F5 C5 C4 119.5(4)
C6 C5 C4 120.2(4)
F6 C6 C7 120.5(4)
F6 C6 C5 119.7(4)
C7 C6 C5 119.8(4)
F7 C7 C6 118.4(4)
F7 C7 C2 119.1(3)
C6 C7 C2 122.4(4)
C9 C8 N1 115.0(3)
C9 C8 H8A 108.5
N1 C8 H8A 108.5
C9 C8 H8B 108.5
N1 C8 H8B 108.5
H8A C8 H8B 107.5
C14 C9 C10 116.0(3)
C14 C9 C8 121.3(3)
C10 C9 C8 122.4(3)
F10 C10 C11 118.4(3)
F10 C10 C9 119.8(3)
C11 C10 C9 121.8(4)
F11 C11 C10 120.0(4)
F11 C11 C12 119.2(4)
C10 C11 C12 120.8(4)
F12 C12 C11 120.4(4)
F12 C12 C13 120.3(4)
C11 C12 C13 119.3(4)
F13 C13 C14 120.8(3)
F13 C13 C12 120.2(4)
C14 C13 C12 119.0(4)
F14 C14 C13 118.1(3)
F14 C14 C9 118.6(3)
C13 C14 C9 123.2(3)
N1 C15 C16 111.2(3)
N1 C15 H15A 109.4
C16 C15 H15A 109.4
N1 C15 H15B 109.4
C16 C15 H15B 109.4
H15A C15 H15B 108.0
N2 C16 C15 110.6(3)
N2 C16 H16A 109.5
C15 C16 H16A 109.5
N2 C16 H16B 109.5
C15 C16 H16B 109.5
H16A C16 H16B 108.1
C18 C17 N2 112.6(3)
C18 C17 H17A 109.1
N2 C17 H17A 109.1
C18 C17 H17B 109.1
N2 C17 H17B 109.1
H17A C17 H17B 107.8
C23 C18 C19 117.7(4)
C23 C18 C17 120.3(3)
C19 C18 C17 122.1(4)
F19 C19 C18 120.2(4)
F19 C19 C20 118.5(4)
C18 C19 C20 121.4(4)
F20 C20 C21 120.4(4)
F20 C20 C19 120.3(4)
C21 C20 C19 119.3(4)
F21 C21 C20 119.2(4)
F21 C21 C22 119.9(4)
C20 C21 C22 120.8(4)
F22 C22 C21 120.7(4)
F22 C22 C23 120.4(4)
C21 C22 C23 118.9(4)
F23 C23 C18 119.7(3)
F23 C23 C22 118.5(4)
C18 C23 C22 121.8(4)
C25 C24 N2 110.4(3)
C25 C24 H24A 109.6
N2 C24 H24A 109.6
C25 C24 H24B 109.6
N2 C24 H24B 109.6
H24A C24 H24B 108.1
C26 C25 C30 116.4(4)
C26 C25 C24 123.0(4)
C30 C25 C24 120.6(4)
F26 C26 C25 120.1(3)
F26 C26 C27 117.2(3)
C25 C26 C27 122.7(4)
F27 C27 C26 120.6(4)
F27 C27 C28 120.7(4)
C26 C27 C28 118.7(4)
F28 C28 C29 120.4(4)
F28 C28 C27 119.3(4)
C29 C28 C27 120.3(4)
F29 C29 C28 120.0(4)
F29 C29 C30 120.6(4)
C28 C29 C30 119.3(4)
F30 C30 C29 118.3(4)
F30 C30 C25 119.2(4)
C29 C30 C25 122.4(4)
Cl32 C31 Cl33 110.7(3)
Cl32 C31 Cl34 110.0(3)
Cl33 C31 Cl34 109.3(3)
Cl32 C31 H31 108.9
Cl33 C31 H31 108.9
Cl34 C31 H31 108.9

loop_
_geom_bond_atom_site_label_1
_geom_bond_atom_site_label_2
_geom_bond_distance
F3 C3 1.339(4)
F4 C4 1.334(5)
F5 C5 1.341(5)
F6 C6 1.350(5)
F7 C7 1.346(5)
F10 C10 1.345(4)
F11 C11 1.353(4)
F12 C12 1.335(5)
F13 C13 1.340(4)
F14 C14 1.349(4)
F19 C19 1.349(5)
F20 C20 1.337(5)
F21 C21 1.341(4)
F22 C22 1.330(5)
F23 C23 1.337(4)
F26 C26 1.352(4)
F27 C27 1.337(4)
F28 C28 1.337(5)
F29 C29 1.341(5)
F30 C30 1.342(4)
N1 C15 1.499(5)
N1 C8 1.514(5)
N1 C1 1.518(5)
N1 H1 0.902(19)
N2 C16 1.488(5)
N2 C17 1.518(5)
N2 C24 1.530(5)
N2 H2 0.899(19)
C1 C2 1.508(5)
C1 H1A 0.9900
C1 H1B 0.9900
C2 C7 1.386(5)
C2 C3 1.393(6)
C3 C4 1.374(6)
C4 C5 1.375(6)
C5 C6 1.372(6)
C6 C7 1.360(6)
C8 C9 1.502(5)
C8 H8A 0.9900
C8 H8B 0.9900
C9 C14 1.384(5)
C9 C10 1.387(5)
C10 C11 1.364(6)
C11 C12 1.369(6)
C12 C13 1.382(6)
C13 C14 1.368(6)
C15 C16 1.528(5)
C15 H15A 0.9900
C15 H15B 0.9900
C16 H16A 0.9900
C16 H16B 0.9900
C17 C18 1.506(5)
C17 H17A 0.9900
C17 H17B 0.9900
C18 C23 1.378(5)
C18 C19 1.380(6)
C19 C20 1.384(6)
C20 C21 1.364(6)
C21 C22 1.374(6)
C22 C23 1.380(5)
C24 C25 1.497(5)
C24 H24A 0.9900
C24 H24B 0.9900
C25 C26 1.377(5)
C25 C30 1.388(6)
C26 C27 1.378(6)
C27 C28 1.383(6)
C28 C29 1.372(6)
C29 C30 1.372(6)
Cl32 C31 1.743(5)
Cl33 C31 1.754(4)
Cl34 C31 1.767(5)
C31 H31 1.0000

loop_
_geom_hbond_atom_site_label_D
_geom_hbond_atom_site_label_H
_geom_hbond_atom_site_label_A
_geom_hbond_distance_DH
_geom_hbond_distance_HA
_geom_hbond_distance_DA
_geom_hbond_angle_DHA
N1 H1 I1 0.902(19) 2.55(2) 3.390(3) 156(3)
N2 H2 I2 0.899(19) 2.52(2) 3.408(3) 171(3)

loop_
_geom_torsion_atom_site_label_1
_geom_torsion_atom_site_label_2
_geom_torsion_atom_site_label_3
_geom_torsion_atom_site_label_4
_geom_torsion
C15 N1 C1 C2 -66.7(4)
C8 N1 C1 C2 61.3(4)
N1 C1 C2 C7 96.1(4)
N1 C1 C2 C3 -90.2(4)
C7 C2 C3 F3 179.2(3)
C1 C2 C3 F3 5.1(5)
C7 C2 C3 C4 -0.5(6)
C1 C2 C3 C4 -174.6(4)
F3 C3 C4 F4 1.0(6)
C2 C3 C4 F4 -179.3(4)
F3 C3 C4 C5 179.9(4)
C2 C3 C4 C5 -0.3(6)
F4 C4 C5 F5 -2.1(6)
C3 C4 C5 F5 178.9(4)
F4 C4 C5 C6 179.9(4)
C3 C4 C5 C6 1.0(6)
F5 C5 C6 F6 -0.2(6)
C4 C5 C6 F6 177.8(4)
F5 C5 C6 C7 -178.7(4)
C4 C5 C6 C7 -0.8(7)
F6 C6 C7 F7 -1.5(6)
C5 C6 C7 F7 177.0(4)
F6 C6 C7 C2 -178.7(4)
C5 C6 C7 C2 -0.1(7)
C3 C2 C7 F7 -176.4(3)
C1 C2 C7 F7 -2.3(6)
C3 C2 C7 C6 0.8(6)
C1 C2 C7 C6 174.8(4)
C15 N1 C8 C9 -50.4(4)
C1 N1 C8 C9 -179.2(3)
N1 C8 C9 C14 93.7(4)
N1 C8 C9 C10 -93.2(4)
C14 C9 C10 F10 -179.7(3)
C8 C9 C10 F10 6.8(5)
C14 C9 C10 C11 1.3(6)
C8 C9 C10 C11 -172.1(4)
F10 C10 C11 F11 0.3(6)
C9 C10 C11 F11 179.2(4)
F10 C10 C11 C12 180.0(4)
C9 C10 C11 C12 -1.1(6)
F11 C11 C12 F12 -0.4(6)
C10 C11 C12 F12 179.9(4)
F11 C11 C12 C13 -180.0(4)
C10 C11 C12 C13 0.3(6)
F12 C12 C13 F13 -0.1(6)
C11 C12 C13 F13 179.4(4)
F12 C12 C13 C14 -179.5(4)
C11 C12 C13 C14 0.0(6)
F13 C13 C14 F14 0.0(6)
C12 C13 C14 F14 179.4(3)
F13 C13 C14 C9 -179.1(3)
C12 C13 C14 C9 0.3(6)
C10 C9 C14 F14 180.0(3)
C8 C9 C14 F14 -6.5(5)
C10 C9 C14 C13 -1.0(6)
C8 C9 C14 C13 172.6(4)
C8 N1 C15 C16 168.8(3)
C1 N1 C15 C16 -64.5(4)
C17 N2 C16 C15 174.5(3)
C24 N2 C16 C15 -61.1(4)
N1 C15 C16 N2 -145.0(3)
C16 N2 C17 C18 -69.5(4)
C24 N2 C17 C18 163.9(3)
N2 C17 C18 C23 -89.0(4)
N2 C17 C18 C19 91.8(4)
C23 C18 C19 F19 -178.0(3)
C17 C18 C19 F19 1.2(6)
C23 C18 C19 C20 2.4(6)
C17 C18 C19 C20 -178.4(4)
F19 C19 C20 F20 -0.5(6)
C18 C19 C20 F20 179.1(4)
F19 C19 C20 C21 179.8(4)
C18 C19 C20 C21 -0.6(6)
F20 C20 C21 F21 -1.4(6)
C19 C20 C21 F21 178.4(4)
F20 C20 C21 C22 178.5(4)
C19 C20 C21 C22 -1.7(6)
F21 C21 C22 F22 3.1(6)
C20 C21 C22 F22 -176.8(4)
F21 C21 C22 C23 -178.0(3)
C20 C21 C22 C23 2.1(6)
C19 C18 C23 F23 177.0(3)
C17 C18 C23 F23 -2.3(5)
C19 C18 C23 C22 -2.0(6)
C17 C18 C23 C22 178.8(4)
F22 C22 C23 F23 -0.3(6)
C21 C22 C23 F23 -179.2(3)
F22 C22 C23 C18 178.7(3)
C21 C22 C23 C18 -0.3(6)
C16 N2 C24 C25 144.6(3)
C17 N2 C24 C25 -90.3(4)
N2 C24 C25 C26 92.5(4)
N2 C24 C25 C30 -88.4(4)
C30 C25 C26 F26 178.7(3)
C24 C25 C26 F26 -2.2(5)
C30 C25 C26 C27 -1.2(5)
C24 C25 C26 C27 178.0(3)
F26 C26 C27 F27 3.8(5)
C25 C26 C27 F27 -176.3(3)
F26 C26 C27 C28 -177.2(3)
C25 C26 C27 C28 2.6(6)
F27 C27 C28 F28 -1.4(6)
C26 C27 C28 F28 179.7(3)
F27 C27 C28 C29 177.7(4)
C26 C27 C28 C29 -1.3(6)
F28 C28 C29 F29 -1.0(6)
C27 C28 C29 F29 180.0(3)
F28 C28 C29 C30 177.6(4)
C27 C28 C29 C30 -1.4(6)
F29 C29 C30 F30 2.2(6)
C28 C29 C30 F30 -176.4(3)
F29 C29 C30 C25 -178.4(3)
C28 C29 C30 C25 2.9(6)
C26 C25 C30 F30 177.7(3)
C24 C25 C30 F30 -1.4(5)
C26 C25 C30 C29 -1.7(6)
C24 C25 C30 C29 179.2(4)
